data_1506363
loop_
_publ_author_name
'Sun, Li-Ning'
'Zhang, Hong-Jie'
'Meng, Qing-Guo'
'Liu, Feng-Yi'
'Fu, Lian-She'
'Peng, Chun-Yun'
'Yu, Jiang-Bo'
'Zheng, Guo-Li'
'Wang, Shu-Bin'

_publ_section_title
;
 Near-infrared luminescent hybrid materials doped with lanthanide (Ln)
 complexes (Ln = Nd, Yb) and their possible laser application.
;
_journal_issue 13
_journal_name_full 'The journal of physical chemistry. B'
_journal_page_first 6174
_journal_page_last 6182
_journal_paper_doi 10.1021/jp044591h
_journal_volume 109
_journal_year 2005
_chemical_formula_sum 'C58 H44 N2 Nd O6.5'
_chemical_formula_weight 1017.19
_chemical_name_systematic
; 
 ? 
;
_space_group_IT_number 2
_symmetry_cell_setting triclinic
_symmetry_space_group_name_Hall '-P 1'
_symmetry_space_group_name_H-M 'P -1'
_atom_sites_solution_hydrogens geom
_atom_sites_solution_primary direct
_atom_sites_solution_secondary difmap
_audit_creation_method SHELXL-97
_cell_angle_alpha 93.1700(10)
_cell_angle_beta 96.4480(10)
_cell_angle_gamma 109.3870(10)
_cell_formula_units_Z 2
_cell_length_a 12.5701(8)
_cell_length_b 13.0988(8)
_cell_length_c 16.2767(10)
_cell_measurement_reflns_used 3698
_cell_measurement_temperature 293(2)
_cell_measurement_theta_max 21.01
_cell_measurement_theta_min 2.28
_cell_volume 2499.8(3)
_computing_cell_refinement 'Bruker SMART'
_computing_data_collection 'Bruker SMART'
_computing_data_reduction 'Bruker SAINT'
_computing_molecular_graphics 'Bruker SHELXTL'
_computing_publication_material 'Bruker SHELXTL'
_computing_structure_refinement 'SHELXL-97 (Sheldrick, 1997)'
_computing_structure_solution 'SHELXS-97 (Sheldrick, 1990)'
_diffrn_ambient_temperature 293(2)
_diffrn_measured_fraction_theta_full 0.973
_diffrn_measured_fraction_theta_max 0.973
_diffrn_measurement_device_type 'CCD area detector'
_diffrn_measurement_method 'phi and omega scans'
_diffrn_radiation_monochromator graphite
_diffrn_radiation_source 'fine-focus sealed tube'
_diffrn_radiation_type MoK\a
_diffrn_radiation_wavelength 0.71073
_diffrn_reflns_av_R_equivalents 0.0296
_diffrn_reflns_av_sigmaI/netI 0.0633
_diffrn_reflns_limit_h_max 12
_diffrn_reflns_limit_h_min -15
_diffrn_reflns_limit_k_max 16
_diffrn_reflns_limit_k_min -13
_diffrn_reflns_limit_l_max 19
_diffrn_reflns_limit_l_min -20
_diffrn_reflns_number 14101
_diffrn_reflns_theta_full 26.02
_diffrn_reflns_theta_max 26.02
_diffrn_reflns_theta_min 1.73
_exptl_absorpt_coefficient_mu 1.092
_exptl_absorpt_correction_T_max 0.9081
_exptl_absorpt_correction_T_min 0.8032
_exptl_absorpt_correction_type multi-scan
_exptl_crystal_density_diffrn 1.351
_exptl_crystal_density_meas 0
_exptl_crystal_density_method 'not measured'
_exptl_crystal_F_000 1036
_exptl_crystal_size_max 0.21
_exptl_crystal_size_mid 0.18
_exptl_crystal_size_min 0.09
_refine_diff_density_max 1.424
_refine_diff_density_min -0.422
_refine_diff_density_rms 0.112
_refine_ls_extinction_method none
_refine_ls_goodness_of_fit_ref 1.069
_refine_ls_hydrogen_treatment mixed
_refine_ls_matrix_type full
_refine_ls_number_parameters 607
_refine_ls_number_reflns 9582
_refine_ls_number_restraints 2
_refine_ls_restrained_S_all 1.075
_refine_ls_R_factor_all 0.0791
_refine_ls_R_factor_gt 0.0601
_refine_ls_shift/su_max 0.001
_refine_ls_shift/su_mean 0.000
_refine_ls_structure_factor_coef Fsqd
_refine_ls_weighting_details 'calc w=1/[\s^2^(Fo^2^)+(0.0853P)^2^+0.0000P] where P=(Fo^2^+2Fc^2^)/3'
_refine_ls_weighting_scheme calc
_refine_ls_wR_factor_gt 0.1452
_refine_ls_wR_factor_ref 0.1580
_reflns_number_gt 7579
_reflns_number_total 9582
_reflns_threshold_expression >2sigma(I)
_cod_data_source_file jp044591hsi20041129_121636.cif
_cod_data_source_block o094
_cod_depositor_comments
;
The following automatic conversions were performed:

'_symmetry_cell_setting' value 'Triclinic' changed to 'triclinic'
according to /home/saulius/struct/CIF-dictionaries/cif_core.dic
dictionary named 'cif_core.dic' version 2.4.1 from
2010-06-29.

'_exptl_absorpt_correction_type' value 'Multi-scan'
changed to 'multi-scan' according to
/home/saulius/struct/CIF-dictionaries/cif_core.dic dictionary named
'cif_core.dic' version 2.4.1 from 2010-06-29.

Automatic conversion script
Id: cif_fix_values 1715 2011-07-08 13:25:40Z adriana 
;
_cod_original_sg_symbol_H-M P-1
_cod_original_formula_sum 'C58 H44 N2 Nd O6.50'
_cod_database_code 1506363

loop_
_symmetry_equiv_pos_as_xyz
'x, y, z'
'-x, -y, -z'

loop_
_atom_site_label
_atom_site_type_symbol
_atom_site_fract_x
_atom_site_fract_y
_atom_site_fract_z
_atom_site_U_iso_or_equiv
_atom_site_adp_type
_atom_site_occupancy
_atom_site_symmetry_multiplicity
_atom_site_calc_flag
_atom_site_refinement_flags
Nd1 Nd 0.08139(2) 0.34440(2) 0.234350(18) 0.04973(13) Uani 1 1 d .
N1 N 0.1759(4) 0.2134(4) 0.1605(3) 0.0597(12) Uani 1 1 d .
N2 N -0.0350(4) 0.1287(4) 0.2084(3) 0.0556(11) Uani 1 1 d .
O1 O -0.0801(3) 0.3046(3) 0.1303(2) 0.0574(10) Uani 1 1 d .
O2 O 0.1413(3) 0.4148(3) 0.1075(2) 0.0622(10) Uani 1 1 d .
O3 O -0.0524(4) 0.3378(3) 0.3300(3) 0.0680(11) Uani 1 1 d .
O4 O 0.0736(4) 0.5212(3) 0.2618(3) 0.0727(12) Uani 1 1 d .
O5 O 0.1600(3) 0.2733(4) 0.3518(3) 0.0667(11) Uani 1 1 d .
O6 O 0.2785(3) 0.4463(3) 0.2711(3) 0.0637(11) Uani 1 1 d .
C1 C -0.2992(5) 0.1943(5) 0.0604(4) 0.0648(16) Uani 1 1 d .
H1 H -0.2742 0.1867 0.1150 0.078 Uiso 1 1 calc R
C2 C -0.4114(5) 0.1406(6) 0.0284(5) 0.078(2) Uani 1 1 d .
H2 H -0.4614 0.0988 0.0615 0.093 Uiso 1 1 calc R
C3 C -0.4499(6) 0.1489(6) -0.0534(5) 0.087(2) Uani 1 1 d .
H3 H -0.5251 0.1116 -0.0761 0.104 Uiso 1 1 calc R
C4 C -0.3743(6) 0.2136(7) -0.1003(5) 0.086(2) Uani 1 1 d .
H4 H -0.3985 0.2202 -0.1553 0.103 Uiso 1 1 calc R
C5 C -0.2615(5) 0.2692(5) -0.0656(4) 0.0678(17) Uani 1 1 d .
H5 H -0.2118 0.3140 -0.0974 0.081 Uiso 1 1 calc R
C6 C -0.2228(4) 0.2590(4) 0.0142(4) 0.0502(13) Uani 1 1 d .
C7 C -0.0987(4) 0.3109(4) 0.0533(3) 0.0472(12) Uani 1 1 d .
C8 C -0.0161(4) 0.3579(4) 0.0038(4) 0.0521(13) Uani 1 1 d .
H8 H -0.0399 0.3569 -0.0525 0.062 Uiso 1 1 calc R
C9 C 0.0995(5) 0.4064(4) 0.0322(3) 0.0485(12) Uani 1 1 d .
C10 C 0.1818(5) 0.4531(4) -0.0264(4) 0.0518(13) Uani 1 1 d .
C11 C 0.1504(5) 0.4646(6) -0.1089(4) 0.0705(17) Uani 1 1 d .
H11 H 0.0735 0.4398 -0.1304 0.085 Uiso 1 1 calc R
C12 C 0.2299(7) 0.5116(7) -0.1600(5) 0.091(2) Uani 1 1 d .
H12 H 0.2069 0.5192 -0.2150 0.110 Uiso 1 1 calc R
C13 C 0.3441(6) 0.5472(7) -0.1282(5) 0.091(2) Uani 1 1 d .
H13 H 0.3986 0.5784 -0.1621 0.109 Uiso 1 1 calc R
C14 C 0.3764(6) 0.5368(7) -0.0489(5) 0.085(2) Uani 1 1 d .
H14 H 0.4536 0.5601 -0.0284 0.102 Uiso 1 1 calc R
C15 C 0.2981(5) 0.4927(6) 0.0025(4) 0.0719(18) Uani 1 1 d .
H15 H 0.3228 0.4891 0.0580 0.086 Uiso 1 1 calc R
C16 C -0.1805(6) 0.2550(7) 0.4521(4) 0.081(2) Uani 1 1 d .
H16 H -0.1457 0.2127 0.4254 0.097 Uiso 1 1 calc R
C17 C -0.2545(7) 0.2089(8) 0.5077(5) 0.096(2) Uani 1 1 d .
H17 H -0.2686 0.1368 0.5181 0.115 Uiso 1 1 calc R
C18 C -0.3070(7) 0.2704(10) 0.5475(5) 0.104(3) Uani 1 1 d .
H18 H -0.3551 0.2403 0.5859 0.125 Uiso 1 1 calc R
C19 C -0.2887(8) 0.3755(10) 0.5308(5) 0.108(3) Uani 1 1 d .
H19 H -0.3271 0.4157 0.5558 0.129 Uiso 1 1 calc R
C20 C -0.2122(7) 0.4228(8) 0.4761(5) 0.092(2) Uani 1 1 d .
H20 H -0.1979 0.4952 0.4667 0.111 Uiso 1 1 calc R
C21 C -0.1569(5) 0.3622(6) 0.4353(4) 0.0671(18) Uani 1 1 d .
C22 C -0.0787(5) 0.4056(6) 0.3751(4) 0.0629(16) Uani 1 1 d .
C23 C -0.0372(6) 0.5193(6) 0.3690(4) 0.0698(18) Uani 1 1 d .
H23 H -0.0589 0.5632 0.4056 0.084 Uiso 1 1 calc R
C24 C 0.0326(5) 0.5696(5) 0.3131(4) 0.0646(17) Uani 1 1 d .
C25 C 0.0656(6) 0.6911(6) 0.3071(4) 0.0734(19) Uani 1 1 d .
C26 C 0.0084(7) 0.7532(6) 0.3409(7) 0.106(3) Uani 1 1 d .
H26 H -0.0535 0.7199 0.3681 0.127 Uiso 1 1 calc R
C27 C 0.0414(9) 0.8635(8) 0.3352(7) 0.119(4) Uani 1 1 d .
H27 H 0.0017 0.9043 0.3577 0.143 Uiso 1 1 calc R
C28 C 0.1336(11) 0.9124(8) 0.2960(7) 0.119(4) Uani 1 1 d .
H28 H 0.1576 0.9872 0.2933 0.143 Uiso 1 1 calc R
C29 C 0.1909(10) 0.8526(7) 0.2605(5) 0.110(3) Uani 1 1 d .
H29 H 0.2521 0.8860 0.2327 0.131 Uiso 1 1 calc R
C30 C 0.1566(8) 0.7431(6) 0.2665(4) 0.085(2) Uani 1 1 d .
H30 H 0.1955 0.7025 0.2427 0.103 Uiso 1 1 calc R
C31 C 0.1656(7) 0.1347(6) 0.4701(5) 0.086(2) Uani 1 1 d .
H31 H 0.0965 0.1312 0.4406 0.103 Uiso 1 1 calc R
C32 C 0.1681(8) 0.0610(8) 0.5280(6) 0.111(3) Uani 1 1 d .
H32 H 0.0999 0.0095 0.5369 0.134 Uiso 1 1 calc R
C33 C 0.2656(9) 0.0620(8) 0.5713(5) 0.097(3) Uani 1 1 d .
H33 H 0.2661 0.0104 0.6082 0.116 Uiso 1 1 calc R
C34 C 0.3606(8) 0.1381(9) 0.5601(6) 0.129(4) Uani 1 1 d .
H34 H 0.4286 0.1408 0.5909 0.155 Uiso 1 1 calc R
C35 C 0.3628(7) 0.2141(8) 0.5041(5) 0.105(3) Uani 1 1 d .
H35 H 0.4315 0.2672 0.4983 0.127 Uiso 1 1 calc R
C36 C 0.2629(5) 0.2113(5) 0.4565(4) 0.0614(15) Uani 1 1 d .
C37 C 0.2584(5) 0.2881(5) 0.3911(4) 0.0589(14) Uani 1 1 d .
C38 C 0.3588(5) 0.3703(5) 0.3782(4) 0.0632(16) Uani 1 1 d .
H38 H 0.4261 0.3756 0.4113 0.076 Uiso 1 1 calc R
C39 C 0.3644(5) 0.4434(5) 0.3199(4) 0.0551(14) Uani 1 1 d .
C40 C 0.4761(5) 0.5263(5) 0.3097(4) 0.0588(14) Uani 1 1 d .
C41 C 0.5782(6) 0.5327(6) 0.3540(5) 0.088(2) Uani 1 1 d .
H41 H 0.5800 0.4847 0.3937 0.105 Uiso 1 1 calc R
C42 C 0.6793(6) 0.6109(7) 0.3397(7) 0.114(3) Uani 1 1 d .
H42 H 0.7479 0.6150 0.3703 0.137 Uiso 1 1 calc R
C43 C 0.6783(7) 0.6812(7) 0.2812(6) 0.111(3) Uani 1 1 d .
H43 H 0.7464 0.7313 0.2706 0.134 Uiso 1 1 calc R
C44 C 0.5780(7) 0.6784(7) 0.2383(6) 0.110(3) Uani 1 1 d .
H44 H 0.5764 0.7292 0.2009 0.132 Uiso 1 1 calc R
C45 C 0.4782(6) 0.5988(6) 0.2510(5) 0.090(2) Uani 1 1 d .
H45 H 0.4104 0.5940 0.2189 0.108 Uiso 1 1 calc R
C46 C -0.1375(5) 0.0890(5) 0.2301(4) 0.0618(15) Uani 1 1 d .
H46 H -0.1624 0.1336 0.2638 0.074 Uiso 1 1 calc R
C47 C -0.2104(6) -0.0172(6) 0.2047(5) 0.0780(19) Uani 1 1 d .
H47 H -0.2827 -0.0419 0.2207 0.094 Uiso 1 1 calc R
C48 C -0.1746(6) -0.0847(5) 0.1561(4) 0.0749(19) Uani 1 1 d .
H48 H -0.2222 -0.1556 0.1384 0.090 Uiso 1 1 calc R
C49 C -0.0644(6) -0.0449(5) 0.1334(4) 0.0644(16) Uani 1 1 d .
C50 C -0.0205(7) -0.1110(6) 0.0847(5) 0.081(2) Uani 1 1 d .
H50 H -0.0648 -0.1831 0.0678 0.098 Uiso 1 1 calc R
C51 C 0.0845(7) -0.0703(6) 0.0628(5) 0.085(2) Uani 1 1 d .
H51 H 0.1113 -0.1144 0.0301 0.102 Uiso 1 1 calc R
C52 C 0.1555(6) 0.0394(5) 0.0890(4) 0.0703(17) Uani 1 1 d .
C53 C 0.2655(6) 0.0849(7) 0.0679(5) 0.086(2) Uani 1 1 d .
H53 H 0.2963 0.0422 0.0374 0.104 Uiso 1 1 calc R
C54 C 0.3264(6) 0.1898(7) 0.0917(5) 0.087(2) Uani 1 1 d .
H54 H 0.3994 0.2204 0.0779 0.105 Uiso 1 1 calc R
C55 C 0.2782(5) 0.2529(6) 0.1377(4) 0.0716(18) Uani 1 1 d .
H55 H 0.3204 0.3260 0.1529 0.086 Uiso 1 1 calc R
C56 C 0.1145(5) 0.1070(5) 0.1367(4) 0.0570(14) Uani 1 1 d .
C57 C 0.0016(5) 0.0623(5) 0.1607(4) 0.0556(14) Uani 1 1 d .
O7 O 0.5795(13) 0.0477(11) 0.2569(9) 0.129(4) Uiso 0.50 1 d PD
C58 C 0.5385(12) 0.1100(10) 0.2927(8) 0.071(3) Uiso 0.50 1 d PD
C59 C 0.5754(14) 0.2231(12) 0.2790(10) 0.092(5) Uiso 0.50 1 d PD

loop_
_atom_site_aniso_label
_atom_site_aniso_U_11
_atom_site_aniso_U_22
_atom_site_aniso_U_33
_atom_site_aniso_U_23
_atom_site_aniso_U_13
_atom_site_aniso_U_12
Nd1 0.03851(17) 0.0528(2) 0.0561(2) 0.00098(13) 0.00239(12) 0.01526(13)
N1 0.055(3) 0.062(3) 0.067(3) 0.008(2) 0.016(2) 0.023(2)
N2 0.049(3) 0.055(3) 0.061(3) 0.005(2) 0.008(2) 0.017(2)
O1 0.043(2) 0.066(3) 0.060(2) 0.0060(19) 0.0003(18) 0.0169(18)
O2 0.045(2) 0.070(3) 0.064(3) 0.011(2) 0.0029(19) 0.0095(19)
O3 0.061(3) 0.069(3) 0.078(3) -0.004(2) 0.016(2) 0.027(2)
O4 0.071(3) 0.063(3) 0.084(3) -0.003(2) 0.007(2) 0.025(2)
O5 0.047(2) 0.077(3) 0.071(3) 0.017(2) 0.001(2) 0.014(2)
O6 0.044(2) 0.064(3) 0.074(3) 0.012(2) -0.003(2) 0.0106(19)
C1 0.042(3) 0.073(4) 0.079(4) 0.012(3) 0.005(3) 0.019(3)
C2 0.041(3) 0.080(5) 0.102(5) 0.010(4) 0.005(3) 0.008(3)
C3 0.041(3) 0.087(5) 0.117(6) -0.001(5) -0.006(4) 0.008(3)
C4 0.058(4) 0.113(6) 0.080(5) 0.005(4) -0.016(4) 0.029(4)
C5 0.047(3) 0.079(4) 0.072(4) 0.012(3) -0.001(3) 0.017(3)
C6 0.037(3) 0.043(3) 0.069(3) 0.001(3) 0.003(2) 0.014(2)
C7 0.036(3) 0.041(3) 0.063(3) -0.004(2) -0.002(2) 0.015(2)
C8 0.042(3) 0.053(3) 0.058(3) 0.002(3) 0.001(2) 0.015(2)
C9 0.047(3) 0.042(3) 0.056(3) 0.000(2) 0.000(2) 0.018(2)
C10 0.048(3) 0.048(3) 0.061(3) 0.006(3) 0.005(3) 0.020(2)
C11 0.049(3) 0.084(5) 0.076(4) 0.009(4) 0.007(3) 0.019(3)
C12 0.072(5) 0.128(7) 0.076(5) 0.029(5) 0.020(4) 0.030(5)
C13 0.064(5) 0.126(7) 0.095(6) 0.040(5) 0.030(4) 0.035(5)
C14 0.039(3) 0.108(6) 0.108(6) 0.036(5) 0.015(4) 0.018(4)
C15 0.046(3) 0.085(5) 0.083(4) 0.022(4) 0.001(3) 0.022(3)
C16 0.080(5) 0.115(6) 0.060(4) 0.007(4) 0.011(4) 0.050(5)
C17 0.098(6) 0.125(7) 0.080(5) 0.026(5) 0.025(5) 0.051(5)
C18 0.081(6) 0.177(10) 0.067(5) 0.027(6) 0.014(4) 0.058(7)
C19 0.095(6) 0.173(10) 0.081(5) -0.003(6) 0.026(5) 0.077(7)
C20 0.087(6) 0.128(7) 0.083(5) 0.009(5) 0.018(4) 0.062(5)
C21 0.056(4) 0.105(5) 0.048(3) -0.002(3) -0.002(3) 0.043(4)
C22 0.047(3) 0.084(5) 0.060(3) -0.007(3) -0.006(3) 0.031(3)
C23 0.061(4) 0.083(5) 0.068(4) -0.013(3) -0.001(3) 0.035(4)
C24 0.056(4) 0.064(4) 0.069(4) -0.012(3) -0.021(3) 0.028(3)
C25 0.070(4) 0.067(4) 0.080(4) -0.014(4) -0.023(4) 0.032(4)
C26 0.063(5) 0.063(5) 0.179(9) -0.028(5) -0.013(5) 0.019(4)
C27 0.095(7) 0.089(7) 0.176(10) -0.024(7) -0.013(7) 0.052(6)
C28 0.152(10) 0.075(6) 0.124(8) 0.008(5) -0.025(7) 0.044(7)
C29 0.160(10) 0.081(6) 0.090(6) 0.010(5) 0.026(6) 0.040(6)
C30 0.120(7) 0.070(5) 0.069(4) 0.001(4) 0.002(4) 0.042(5)
C31 0.065(4) 0.087(5) 0.098(5) 0.036(4) 0.013(4) 0.010(4)
C32 0.081(6) 0.127(8) 0.120(7) 0.064(6) 0.024(5) 0.016(5)
C33 0.109(7) 0.112(7) 0.083(5) 0.052(5) 0.024(5) 0.044(6)
C34 0.078(6) 0.182(10) 0.123(7) 0.088(8) -0.002(5) 0.032(7)
C35 0.069(5) 0.126(7) 0.112(6) 0.061(6) 0.000(5) 0.018(5)
C36 0.057(4) 0.076(4) 0.059(3) 0.013(3) 0.014(3) 0.030(3)
C37 0.056(4) 0.067(4) 0.060(3) 0.007(3) 0.013(3) 0.028(3)
C38 0.046(3) 0.065(4) 0.073(4) 0.014(3) -0.004(3) 0.015(3)
C39 0.043(3) 0.057(3) 0.061(3) -0.004(3) 0.003(3) 0.014(3)
C40 0.044(3) 0.058(3) 0.070(4) 0.004(3) -0.001(3) 0.015(3)
C41 0.046(4) 0.088(5) 0.113(6) 0.033(4) -0.011(4) 0.005(3)
C42 0.049(4) 0.107(7) 0.169(9) 0.062(7) -0.011(5) 0.005(4)
C43 0.055(4) 0.093(6) 0.169(9) 0.052(6) 0.003(5) 0.000(4)
C44 0.064(5) 0.091(6) 0.160(8) 0.059(6) -0.003(5) 0.005(4)
C45 0.049(4) 0.081(5) 0.128(7) 0.030(5) -0.012(4) 0.013(4)
C46 0.055(4) 0.061(4) 0.069(4) 0.013(3) 0.012(3) 0.016(3)
C47 0.063(4) 0.071(4) 0.093(5) 0.017(4) 0.021(4) 0.009(3)
C48 0.075(5) 0.057(4) 0.082(4) 0.009(3) 0.006(4) 0.010(3)
C49 0.070(4) 0.049(3) 0.074(4) 0.013(3) 0.005(3) 0.021(3)
C50 0.091(6) 0.052(4) 0.104(5) -0.004(4) 0.008(4) 0.032(4)
C51 0.097(6) 0.072(5) 0.100(5) -0.009(4) 0.009(5) 0.052(4)
C52 0.077(5) 0.070(4) 0.077(4) 0.004(3) 0.008(3) 0.043(4)
C53 0.073(5) 0.096(6) 0.106(6) -0.007(5) 0.026(4) 0.049(4)
C54 0.060(4) 0.101(6) 0.105(6) -0.006(5) 0.029(4) 0.030(4)
C55 0.047(3) 0.076(4) 0.092(5) 0.005(4) 0.016(3) 0.019(3)
C56 0.057(3) 0.057(3) 0.065(4) 0.009(3) 0.009(3) 0.029(3)
C57 0.060(4) 0.051(3) 0.058(3) 0.009(3) 0.006(3) 0.023(3)

loop_
_atom_type_symbol
_atom_type_description
_atom_type_scat_dispersion_real
_atom_type_scat_dispersion_imag
_atom_type_scat_source
C C 0.0033 0.0016 'International Tables Vol C Tables 4.2.6.8 and 6.1.1.4'
H H 0.0000 0.0000 'International Tables Vol C Tables 4.2.6.8 and 6.1.1.4'
N N 0.0061 0.0033 'International Tables Vol C Tables 4.2.6.8 and 6.1.1.4'
O O 0.0106 0.0060 'International Tables Vol C Tables 4.2.6.8 and 6.1.1.4'
Nd Nd -0.1943 3.0179 'International Tables Vol C Tables 4.2.6.8 and 6.1.1.4'

loop_
_geom_angle_atom_site_label_1
_geom_angle_atom_site_label_2
_geom_angle_atom_site_label_3
_geom_angle
O4 Nd1 O6 79.49(15)
O4 Nd1 O1 89.08(14)
O6 Nd1 O1 145.19(14)
O4 Nd1 O3 71.01(15)
O6 Nd1 O3 121.30(15)
O1 Nd1 O3 84.54(14)
O4 Nd1 O2 82.21(15)
O6 Nd1 O2 75.65(13)
O1 Nd1 O2 70.24(13)
O3 Nd1 O2 143.42(15)
O4 Nd1 O5 115.13(15)
O6 Nd1 O5 70.07(13)
O1 Nd1 O5 143.06(13)
O3 Nd1 O5 78.31(15)
O2 Nd1 O5 137.04(14)
O4 Nd1 N1 149.05(16)
O6 Nd1 N1 79.03(15)
O1 Nd1 N1 96.05(14)
O3 Nd1 N1 139.79(15)
O2 Nd1 N1 71.06(15)
O5 Nd1 N1 77.57(15)
O4 Nd1 N2 146.96(15)
O6 Nd1 N2 132.49(14)
O1 Nd1 N2 68.58(14)
O3 Nd1 N2 82.50(14)
O2 Nd1 N2 110.61(14)
O5 Nd1 N2 76.85(14)
N1 Nd1 N2 60.94(14)
C55 N1 C56 117.8(5)
C55 N1 Nd1 121.1(4)
C56 N1 Nd1 120.7(4)
C46 N2 C57 118.1(5)
C46 N2 Nd1 120.1(4)
C57 N2 Nd1 120.8(4)
C7 O1 Nd1 137.3(3)
C9 O2 Nd1 138.0(4)
C22 O3 Nd1 137.0(4)
C24 O4 Nd1 137.4(4)
C37 O5 Nd1 136.9(4)
C39 O6 Nd1 139.1(4)
C6 C1 C2 122.0(6)
C6 C1 H1 119.0
C2 C1 H1 119.0
C3 C2 C1 119.9(7)
C3 C2 H2 120.1
C1 C2 H2 120.1
C4 C3 C2 118.7(6)
C4 C3 H3 120.7
C2 C3 H3 120.7
C3 C4 C5 120.2(7)
C3 C4 H4 119.9
C5 C4 H4 119.9
C6 C5 C4 121.2(6)
C6 C5 H5 119.4
C4 C5 H5 119.4
C5 C6 C1 118.0(5)
C5 C6 C7 123.5(5)
C1 C6 C7 118.5(5)
O1 C7 C8 125.2(5)
O1 C7 C6 115.1(5)
C8 C7 C6 119.7(5)
C7 C8 C9 124.9(5)
C7 C8 H8 117.6
C9 C8 H8 117.6
O2 C9 C8 123.3(5)
O2 C9 C10 116.0(5)
C8 C9 C10 120.7(5)
C15 C10 C11 116.4(6)
C15 C10 C9 119.4(5)
C11 C10 C9 124.1(5)
C12 C11 C10 122.0(6)
C12 C11 H11 119.0
C10 C11 H11 119.0
C11 C12 C13 118.9(7)
C11 C12 H12 120.5
C13 C12 H12 120.5
C14 C13 C12 120.2(7)
C14 C13 H13 119.9
C12 C13 H13 119.9
C13 C14 C15 121.1(7)
C13 C14 H14 119.4
C15 C14 H14 119.4
C14 C15 C10 121.3(7)
C14 C15 H15 119.3
C10 C15 H15 119.3
C17 C16 C21 121.9(7)
C17 C16 H16 119.0
C21 C16 H16 119.0
C18 C17 C16 119.7(9)
C18 C17 H17 120.2
C16 C17 H17 120.2
C19 C18 C17 120.3(8)
C19 C18 H18 119.9
C17 C18 H18 119.9
C18 C19 C20 120.1(8)
C18 C19 H19 120.0
C20 C19 H19 120.0
C19 C20 C21 120.7(9)
C19 C20 H20 119.6
C21 C20 H20 119.6
C16 C21 C20 117.3(7)
C16 C21 C22 119.2(6)
C20 C21 C22 123.6(7)
O3 C22 C23 123.1(6)
O3 C22 C21 117.4(6)
C23 C22 C21 119.5(6)
C24 C23 C22 125.2(6)
C24 C23 H23 117.4
C22 C23 H23 117.4
O4 C24 C23 124.7(6)
O4 C24 C25 113.9(7)
C23 C24 C25 121.3(6)
C30 C25 C26 117.8(7)
C30 C25 C24 119.5(6)
C26 C25 C24 122.7(8)
C25 C26 C27 121.2(10)
C25 C26 H26 119.4
C27 C26 H26 119.4
C28 C27 C26 119.2(9)
C28 C27 H27 120.4
C26 C27 H27 120.4
C29 C28 C27 121.0(9)
C29 C28 H28 119.5
C27 C28 H28 119.5
C28 C29 C30 119.0(10)
C28 C29 H29 120.5
C30 C29 H29 120.5
C29 C30 C25 121.8(8)
C29 C30 H30 119.1
C25 C30 H30 119.1
C36 C31 C32 120.4(7)
C36 C31 H31 119.8
C32 C31 H31 119.8
C33 C32 C31 122.0(8)
C33 C32 H32 119.0
C31 C32 H32 119.0
C32 C33 C34 118.1(8)
C32 C33 H33 121.0
C34 C33 H33 121.0
C33 C34 C35 122.3(8)
C33 C34 H34 118.9
C35 C34 H34 118.9
C34 C35 C36 120.2(8)
C34 C35 H35 119.9
C36 C35 H35 119.9
C31 C36 C35 117.0(7)
C31 C36 C37 119.4(6)
C35 C36 C37 123.6(6)
O5 C37 C38 124.5(6)
O5 C37 C36 115.7(5)
C38 C37 C36 119.8(5)
C39 C38 C37 124.5(5)
C39 C38 H38 117.8
C37 C38 H38 117.8
O6 C39 C38 124.3(5)
O6 C39 C40 115.3(5)
C38 C39 C40 120.4(5)
C45 C40 C41 117.6(6)
C45 C40 C39 118.7(5)
C41 C40 C39 123.7(6)
C40 C41 C42 120.3(7)
C40 C41 H41 119.8
C42 C41 H41 119.8
C43 C42 C41 120.6(7)
C43 C42 H42 119.7
C41 C42 H42 119.7
C42 C43 C44 120.1(7)
C42 C43 H43 119.9
C44 C43 H43 119.9
C43 C44 C45 119.1(8)
C43 C44 H44 120.4
C45 C44 H44 120.4
C40 C45 C44 122.2(7)
C40 C45 H45 118.9
C44 C45 H45 118.9
N2 C46 C47 122.9(6)
N2 C46 H46 118.6
C47 C46 H46 118.6
C48 C47 C46 119.5(6)
C48 C47 H47 120.3
C46 C47 H47 120.3
C47 C48 C49 118.8(6)
C47 C48 H48 120.6
C49 C48 H48 120.6
C57 C49 C48 117.7(6)
C57 C49 C50 120.4(6)
C48 C49 C50 121.9(6)
C51 C50 C49 120.6(7)
C51 C50 H50 119.7
C49 C50 H50 119.7
C50 C51 C52 121.1(7)
C50 C51 H51 119.5
C52 C51 H51 119.5
C53 C52 C56 117.4(6)
C53 C52 C51 122.9(6)
C56 C52 C51 119.7(7)
C54 C53 C52 120.1(6)
C54 C53 H53 120.0
C52 C53 H53 120.0
C53 C54 C55 119.1(7)
C53 C54 H54 120.5
C55 C54 H54 120.5
N1 C55 C54 123.1(7)
N1 C55 H55 118.4
C54 C55 H55 118.4
N1 C56 C52 122.5(6)
N1 C56 C57 118.6(5)
C52 C56 C57 118.9(6)
N2 C57 C49 123.0(6)
N2 C57 C56 117.7(5)
C49 C57 C56 119.2(6)
O7 C58 C59 119.6(14)

loop_
_geom_bond_atom_site_label_1
_geom_bond_atom_site_label_2
_geom_bond_distance
Nd1 O4 2.370(4)
Nd1 O6 2.379(4)
Nd1 O1 2.385(4)
Nd1 O3 2.401(4)
Nd1 O2 2.404(4)
Nd1 O5 2.426(4)
Nd1 N1 2.692(5)
Nd1 N2 2.699(5)
N1 C55 1.321(7)
N1 C56 1.359(7)
N2 C46 1.317(7)
N2 C57 1.358(7)
O1 C7 1.262(6)
O2 C9 1.262(6)
O3 C22 1.271(7)
O4 C24 1.273(8)
O5 C37 1.274(7)
O6 C39 1.280(7)
C1 C6 1.378(8)
C1 C2 1.375(9)
C1 H1 0.9300
C2 C3 1.387(10)
C2 H2 0.9300
C3 C4 1.381(10)
C3 H3 0.9300
C4 C5 1.396(9)
C4 H4 0.9300
C5 C6 1.364(8)
C5 H5 0.9300
C6 C7 1.524(7)
C7 C8 1.387(8)
C8 C9 1.391(7)
C8 H8 0.9300
C9 C10 1.489(8)
C10 C15 1.394(8)
C10 C11 1.387(8)
C11 C12 1.380(9)
C11 H11 0.9300
C12 C13 1.382(10)
C12 H12 0.9300
C13 C14 1.337(10)
C13 H13 0.9300
C14 C15 1.366(9)
C14 H14 0.9300
C15 H15 0.9300
C16 C17 1.388(10)
C16 C21 1.385(10)
C16 H16 0.9300
C17 C18 1.376(12)
C17 H17 0.9300
C18 C19 1.367(13)
C18 H18 0.9300
C19 C20 1.400(12)
C19 H19 0.9300
C20 C21 1.402(10)
C20 H20 0.9300
C21 C22 1.469(9)
C22 C23 1.418(9)
C23 C24 1.376(10)
C23 H23 0.9300
C24 C25 1.516(9)
C25 C30 1.382(11)
C25 C26 1.383(10)
C26 C27 1.375(12)
C26 H26 0.9300
C27 C28 1.371(14)
C27 H27 0.9300
C28 C29 1.373(13)
C28 H28 0.9300
C29 C30 1.366(11)
C29 H29 0.9300
C30 H30 0.9300
C31 C36 1.349(9)
C31 C32 1.390(10)
C31 H31 0.9300
C32 C33 1.339(12)
C32 H32 0.9300
C33 C34 1.316(12)
C33 H33 0.9300
C34 C35 1.381(11)
C34 H34 0.9300
C35 C36 1.388(10)
C35 H35 0.9300
C36 C37 1.515(8)
C37 C38 1.407(8)
C38 C39 1.375(8)
C38 H38 0.9300
C39 C40 1.496(8)
C40 C45 1.381(9)
C40 C41 1.374(9)
C41 C42 1.395(10)
C41 H41 0.9300
C42 C43 1.363(11)
C42 H42 0.9300
C43 C44 1.358(11)
C43 H43 0.9300
C44 C45 1.384(10)
C44 H44 0.9300
C45 H45 0.9300
C46 C47 1.396(9)
C46 H46 0.9300
C47 C48 1.371(10)
C47 H47 0.9300
C48 C49 1.409(9)
C48 H48 0.9300
C49 C57 1.390(8)
C49 C50 1.422(9)
C50 C51 1.347(10)
C50 H50 0.9300
C51 C52 1.428(10)
C51 H51 0.9300
C52 C53 1.404(10)
C52 C56 1.403(8)
C53 C54 1.342(10)
C53 H53 0.9300
C54 C55 1.406(9)
C54 H54 0.9300
C55 H55 0.9300
C56 C57 1.451(8)
O7 C58 1.252(13)
C58 C59 1.436(14)
